data_1508608
loop_
_publ_author_name
'Habata, Yoichi'
'Ikeda, Mari'
'Yamada, Sachiko'
'Takahashi, Hiroki'
'Ueno, Sumiko'
'Suzuki, Takatoshi'
'Kuwahara, Shunsuke'

_publ_section_title
;
 Argentivorous molecules: structural evidence for Ag(+)-\p interactions in
 solution.
;
_journal_issue 17
_journal_name_full 'Organic letters'
_journal_page_first 4576
_journal_page_last 4579
_journal_paper_doi 10.1021/ol3019538
_journal_volume 14
_journal_year 2012
_chemical_formula_sum 'C36 H36 F8 N4'
_chemical_formula_weight 676.69
_chemical_name_systematic
; 
 ? 
;
_space_group_IT_number 2
_symmetry_cell_setting triclinic
_symmetry_space_group_name_Hall '-P 1'
_symmetry_space_group_name_H-M 'P -1'
_atom_sites_solution_hydrogens geom
_atom_sites_solution_primary direct
_atom_sites_solution_secondary difmap
_audit_creation_method SHELXL-97
_cell_angle_alpha 74.088(2)
_cell_angle_beta 89.313(2)
_cell_angle_gamma 68.561(2)
_cell_formula_units_Z 1
_cell_length_a 9.1074(8)
_cell_length_b 9.6457(8)
_cell_length_c 10.6243(9)
_cell_measurement_temperature 298(2)
_cell_volume 831.38(12)
_computing_structure_refinement 'SHELXL-97 (Sheldrick, 1997)'
_computing_structure_solution 'SHELXS-97 (Sheldrick, 1990)'
_diffrn_ambient_temperature 298(2)
_diffrn_measured_fraction_theta_full 0.987
_diffrn_measured_fraction_theta_max 0.987
_diffrn_radiation_monochromator graphite
_diffrn_radiation_source 'fine-focus sealed tube'
_diffrn_radiation_type MoK\a
_diffrn_radiation_wavelength 0.71073
_diffrn_reflns_av_R_equivalents 0.0332
_diffrn_reflns_av_sigmaI/netI 0.0388
_diffrn_reflns_limit_h_max 12
_diffrn_reflns_limit_h_min -12
_diffrn_reflns_limit_k_max 12
_diffrn_reflns_limit_k_min -10
_diffrn_reflns_limit_l_max 14
_diffrn_reflns_limit_l_min -12
_diffrn_reflns_number 6229
_diffrn_reflns_theta_full 28.30
_diffrn_reflns_theta_max 28.30
_diffrn_reflns_theta_min 2.00
_exptl_absorpt_coefficient_mu 0.111
_exptl_absorpt_correction_T_max 0.9716
_exptl_absorpt_correction_T_min 0.9536
_exptl_crystal_density_diffrn 1.352
_exptl_crystal_density_method 'not measured'
_exptl_crystal_F_000 352
_exptl_crystal_size_max 0.43
_exptl_crystal_size_mid 0.34
_exptl_crystal_size_min 0.26
_refine_diff_density_max 0.211
_refine_diff_density_min -0.232
_refine_diff_density_rms 0.039
_refine_ls_extinction_method none
_refine_ls_goodness_of_fit_ref 1.040
_refine_ls_hydrogen_treatment mixed
_refine_ls_matrix_type full
_refine_ls_number_parameters 217
_refine_ls_number_reflns 4076
_refine_ls_number_restraints 0
_refine_ls_restrained_S_all 1.040
_refine_ls_R_factor_all 0.0729
_refine_ls_R_factor_gt 0.0538
_refine_ls_shift/su_max 0.000
_refine_ls_shift/su_mean 0.000
_refine_ls_structure_factor_coef Fsqd
_refine_ls_weighting_details 'calc w=1/[\s^2^(Fo^2^)+(0.0940P)^2^+0.0000P] where P=(Fo^2^+2Fc^2^)/3'
_refine_ls_weighting_scheme calc
_refine_ls_wR_factor_gt 0.1521
_refine_ls_wR_factor_ref 0.1650
_reflns_number_gt 2771
_reflns_number_total 4076
_reflns_threshold_expression >2sigma(I)
_cod_data_source_file ol3019538_si_002.cif
_cod_data_source_block 2a
_cod_depositor_comments
;
The following automatic conversions were performed:

'_symmetry_cell_setting' value 'Triclinic' changed to 'triclinic'
according to /home/saulius/struct/CIF-dictionaries/cif_core.dic
dictionary named 'cif_core.dic' version 2.4.2 from 2011-04-26.

Automatic conversion script
Id: cif_fix_values 1891 2012-01-12 08:04:46Z andrius 
;
_cod_original_sg_symbol_H-M P-1
_cod_database_code 1508608

loop_
_symmetry_equiv_pos_as_xyz
'x, y, z'
'-x, -y, -z'

loop_
_atom_site_label
_atom_site_type_symbol
_atom_site_fract_x
_atom_site_fract_y
_atom_site_fract_z
_atom_site_U_iso_or_equiv
_atom_site_adp_type
_atom_site_occupancy
_atom_site_symmetry_multiplicity
_atom_site_calc_flag
_atom_site_refinement_flags
N1 N 0.28802(13) 0.53890(13) 0.57852(11) 0.0438(3) Uani 1 1 d .
N2 N 0.37640(14) 0.49625(14) 0.29026(11) 0.0466(3) Uani 1 1 d .
C1 C 0.27032(18) 0.43513(17) 0.50620(15) 0.0487(4) Uani 1 1 d .
H1A H 0.1855 0.4017 0.5398 0.058 Uiso 1 1 calc R
H1B H 0.3673 0.3432 0.5243 0.058 Uiso 1 1 calc R
C4 C 0.38044(18) 0.44724(17) 0.70596(14) 0.0488(4) Uani 1 1 d .
H4A H 0.3510 0.3583 0.7424 0.059 Uiso 1 1 calc R
H4B H 0.3548 0.5105 0.7661 0.059 Uiso 1 1 calc R
C2 C 0.23507(17) 0.5054(2) 0.35893(15) 0.0533(4) Uani 1 1 d .
H2A H 0.1798 0.4520 0.3252 0.064 Uiso 1 1 calc R
H2B H 0.1649 0.6137 0.3400 0.064 Uiso 1 1 calc R
C5 C 0.13305(17) 0.64588(18) 0.59647(17) 0.0542(4) Uani 1 1 d .
H5A H 0.0877 0.5908 0.6664 0.065 Uiso 1 1 calc R
H5B H 0.0632 0.6815 0.5163 0.065 Uiso 1 1 calc R
C3 C 0.44239(17) 0.60952(16) 0.30527(15) 0.0472(3) Uani 1 1 d .
H3A H 0.4220 0.6276 0.3904 0.057 Uiso 1 1 calc R
H3B H 0.3899 0.7076 0.2380 0.057 Uiso 1 1 calc R
C13 C 0.32338(19) 0.37771(19) 0.12424(15) 0.0540(4) Uani 1 1 d .
C12 C 0.3433(2) 0.5164(2) 0.15071(15) 0.0577(4) Uani 1 1 d .
H12A H 0.4295 0.5352 0.1040 0.069 Uiso 1 1 calc R
H12B H 0.2473 0.6075 0.1162 0.069 Uiso 1 1 calc R
C6 C 0.14199(17) 0.78468(17) 0.62997(15) 0.0508(4) Uani 1 1 d .
F2 F 0.29113(18) 1.08844(15) 0.50405(15) 0.1066(5) Uani 1 1 d .
C11 C 0.2173(2) 0.87245(19) 0.55240(17) 0.0583(4) Uani 1 1 d .
H11 H 0.2660 0.8447 0.4808 0.070 Uiso 1 1 calc R
F3 F 0.10143(17) 0.29788(19) -0.10629(13) 0.1084(5) Uani 1 1 d .
C9 C 0.1532(2) 1.0469(2) 0.68683(19) 0.0719(5) Uani 1 1 d .
H9 H 0.1580 1.1335 0.7064 0.086 Uiso 1 1 calc R
C14 C 0.2168(2) 0.4001(2) 0.02216(15) 0.0617(4) Uani 1 1 d .
H14 H 0.1534 0.5002 -0.0276 0.074 Uiso 1 1 calc R
C15 C 0.2055(2) 0.2733(3) -0.00498(17) 0.0694(5) Uani 1 1 d .
C10 C 0.2197(2) 1.0014(2) 0.58207(19) 0.0643(4) Uani 1 1 d .
C7 C 0.0705(3) 0.8291(2) 0.73527(18) 0.0724(5) Uani 1 1 d .
H7 H 0.0170 0.7730 0.7880 0.087 Uiso 1 1 calc R
F1 F 0.0104(3) 1.0003(2) 0.86459(17) 0.1549(8) Uani 1 1 d .
C16 C 0.2929(3) 0.1247(3) 0.0645(2) 0.0827(6) Uani 1 1 d .
H16 H 0.2836 0.0401 0.0444 0.099 Uiso 1 1 calc R
C18 C 0.4129(2) 0.2284(2) 0.1973(2) 0.0786(6) Uani 1 1 d .
H18 H 0.4845 0.2105 0.2671 0.094 Uiso 1 1 calc R
F4 F 0.4832(2) -0.04078(17) 0.2401(2) 0.1586(8) Uani 1 1 d .
C8 C 0.0798(3) 0.9581(3) 0.7607(2) 0.0849(6) Uani 1 1 d .
C17 C 0.3955(3) 0.1065(3) 0.1661(3) 0.0913(7) Uani 1 1 d .

loop_
_atom_site_aniso_label
_atom_site_aniso_U_11
_atom_site_aniso_U_22
_atom_site_aniso_U_33
_atom_site_aniso_U_23
_atom_site_aniso_U_13
_atom_site_aniso_U_12
N1 0.0443(6) 0.0438(6) 0.0515(6) -0.0222(5) 0.0054(5) -0.0198(5)
N2 0.0516(7) 0.0475(7) 0.0484(6) -0.0210(5) -0.0004(5) -0.0221(5)
C1 0.0524(8) 0.0472(8) 0.0608(9) -0.0251(7) 0.0079(7) -0.0280(7)
C4 0.0577(8) 0.0488(8) 0.0489(8) -0.0192(6) 0.0108(6) -0.0268(7)
C2 0.0481(8) 0.0598(9) 0.0632(9) -0.0305(7) -0.0009(7) -0.0237(7)
C5 0.0454(8) 0.0556(9) 0.0714(10) -0.0294(8) 0.0091(7) -0.0224(7)
C3 0.0521(8) 0.0391(7) 0.0550(8) -0.0183(6) 0.0010(6) -0.0189(6)
C13 0.0615(9) 0.0617(10) 0.0490(8) -0.0268(7) 0.0048(7) -0.0270(8)
C12 0.0724(10) 0.0562(9) 0.0495(8) -0.0182(7) -0.0037(7) -0.0275(8)
C6 0.0470(8) 0.0473(8) 0.0584(8) -0.0225(7) 0.0025(6) -0.0128(6)
F2 0.1421(12) 0.0778(8) 0.1359(11) -0.0486(8) 0.0515(10) -0.0706(9)
C11 0.0625(10) 0.0540(9) 0.0651(10) -0.0296(8) 0.0122(8) -0.0208(8)
F3 0.1246(11) 0.1424(13) 0.0916(9) -0.0541(8) -0.0171(8) -0.0725(10)
C9 0.0886(13) 0.0510(10) 0.0798(12) -0.0335(9) -0.0020(10) -0.0193(9)
C14 0.0713(11) 0.0760(11) 0.0481(8) -0.0242(8) 0.0030(7) -0.0349(9)
C15 0.0774(12) 0.1022(16) 0.0587(9) -0.0438(10) 0.0122(9) -0.0531(12)
C10 0.0712(11) 0.0479(9) 0.0766(11) -0.0206(8) 0.0069(9) -0.0237(8)
C7 0.0953(14) 0.0665(11) 0.0664(11) -0.0311(9) 0.0264(10) -0.0348(10)
F1 0.257(2) 0.1513(15) 0.1247(13) -0.1053(12) 0.0995(15) -0.1088(16)
C16 0.0932(14) 0.0885(16) 0.1004(15) -0.0610(14) 0.0164(12) -0.0484(13)
C18 0.0855(13) 0.0620(11) 0.0904(13) -0.0339(10) -0.0223(11) -0.0206(10)
F4 0.1830(17) 0.0571(8) 0.2172(19) -0.0422(10) -0.0804(15) -0.0193(10)
C8 0.1200(17) 0.0772(13) 0.0689(12) -0.0447(11) 0.0259(12) -0.0336(13)
C17 0.1027(16) 0.0621(13) 0.1143(17) -0.0403(12) -0.0128(13) -0.0255(12)

loop_
_atom_type_symbol
_atom_type_description
_atom_type_scat_dispersion_real
_atom_type_scat_dispersion_imag
_atom_type_scat_source
C C 0.0033 0.0016 'International Tables Vol C Tables 4.2.6.8 and 6.1.1.4'
H H 0.0000 0.0000 'International Tables Vol C Tables 4.2.6.8 and 6.1.1.4'
N N 0.0061 0.0033 'International Tables Vol C Tables 4.2.6.8 and 6.1.1.4'
F F 0.0171 0.0103 'International Tables Vol C Tables 4.2.6.8 and 6.1.1.4'

loop_
_geom_angle_atom_site_label_1
_geom_angle_atom_site_label_2
_geom_angle_atom_site_label_3
_geom_angle
_geom_angle_site_symmetry_1
_geom_angle_site_symmetry_3
C5 N1 C4 110.59(11) . .
C5 N1 C1 110.56(11) . .
C4 N1 C1 110.15(11) . .
C2 N2 C12 110.73(12) . .
C2 N2 C3 112.81(11) . .
C12 N2 C3 109.87(12) . .
N1 C1 C2 115.22(12) . .
N1 C1 H1A 108.5 . .
C2 C1 H1A 108.5 . .
N1 C1 H1B 108.5 . .
C2 C1 H1B 108.5 . .
H1A C1 H1B 107.5 . .
N1 C4 C3 112.22(12) . 2_666
N1 C4 H4A 109.2 . .
C3 C4 H4A 109.2 2_666 .
N1 C4 H4B 109.2 . .
C3 C4 H4B 109.2 2_666 .
H4A C4 H4B 107.9 . .
N2 C2 C1 113.51(12) . .
N2 C2 H2A 108.9 . .
C1 C2 H2A 108.9 . .
N2 C2 H2B 108.9 . .
C1 C2 H2B 108.9 . .
H2A C2 H2B 107.7 . .
N1 C5 C6 112.45(11) . .
N1 C5 H5A 109.1 . .
C6 C5 H5A 109.1 . .
N1 C5 H5B 109.1 . .
C6 C5 H5B 109.1 . .
H5A C5 H5B 107.8 . .
N2 C3 C4 111.56(11) . 2_666
N2 C3 H3A 109.3 . .
C4 C3 H3A 109.3 2_666 .
N2 C3 H3B 109.3 . .
C4 C3 H3B 109.3 2_666 .
H3A C3 H3B 108.0 . .
C18 C13 C14 118.82(16) . .
C18 C13 C12 121.30(14) . .
C14 C13 C12 119.85(15) . .
N2 C12 C13 113.45(13) . .
N2 C12 H12A 108.9 . .
C13 C12 H12A 108.9 . .
N2 C12 H12B 108.9 . .
C13 C12 H12B 108.9 . .
H12A C12 H12B 107.7 . .
C11 C6 C7 119.05(15) . .
C11 C6 C5 120.09(14) . .
C7 C6 C5 120.82(15) . .
C10 C11 C6 119.19(16) . .
C10 C11 H11 120.4 . .
C6 C11 H11 120.4 . .
C8 C9 C10 115.79(17) . .
C8 C9 H9 122.1 . .
C10 C9 H9 122.1 . .
C15 C14 C13 119.28(18) . .
C15 C14 H14 120.4 . .
C13 C14 H14 120.4 . .
C16 C15 F3 118.32(18) . .
C16 C15 C14 123.36(17) . .
F3 C15 C14 118.3(2) . .
F2 C10 C9 117.83(16) . .
F2 C10 C11 118.80(17) . .
C9 C10 C11 123.37(17) . .
C8 C7 C6 118.65(18) . .
C8 C7 H7 120.7 . .
C6 C7 H7 120.7 . .
C15 C16 C17 115.91(18) . .
C15 C16 H16 122.0 . .
C17 C16 H16 122.0 . .
C17 C18 C13 119.21(18) . .
C17 C18 H18 120.4 . .
C13 C18 H18 120.4 . .
F1 C8 C9 117.74(18) . .
F1 C8 C7 118.3(2) . .
C9 C8 C7 123.92(18) . .
F4 C17 C18 118.8(2) . .
F4 C17 C16 117.81(19) . .
C18 C17 C16 123.4(2) . .

loop_
_geom_bond_atom_site_label_1
_geom_bond_atom_site_label_2
_geom_bond_distance
_geom_bond_site_symmetry_2
N1 C5 1.4595(18) .
N1 C4 1.4664(19) .
N1 C1 1.4700(17) .
N2 C2 1.4582(19) .
N2 C12 1.4618(18) .
N2 C3 1.4691(17) .
C1 C2 1.511(2) .
C1 H1A 0.9700 .
C1 H1B 0.9700 .
C4 C3 1.518(2) 2_666
C4 H4A 0.9700 .
C4 H4B 0.9700 .
C2 H2A 0.9700 .
C2 H2B 0.9700 .
C5 C6 1.506(2) .
C5 H5A 0.9700 .
C5 H5B 0.9700 .
C3 C4 1.518(2) 2_666
C3 H3A 0.9700 .
C3 H3B 0.9700 .
C13 C18 1.373(3) .
C13 C14 1.382(2) .
C13 C12 1.512(2) .
C12 H12A 0.9700 .
C12 H12B 0.9700 .
C6 C11 1.377(2) .
C6 C7 1.379(2) .
F2 C10 1.349(2) .
C11 C10 1.371(2) .
C11 H11 0.9300 .
F3 C15 1.354(2) .
C9 C8 1.354(3) .
C9 C10 1.362(3) .
C9 H9 0.9300 .
C14 C15 1.369(3) .
C14 H14 0.9300 .
C15 C16 1.354(3) .
C7 C8 1.375(3) .
C7 H7 0.9300 .
F1 C8 1.351(2) .
C16 C17 1.368(3) .
C16 H16 0.9300 .
C18 C17 1.367(3) .
C18 H18 0.9300 .
F4 C17 1.359(3) .
